data_4038470
loop_
_publ_author_name
'Karjee, Pallab'
'Sarkar, Tanumay'
'Kar, Subhradeep'
'Punniyamurthy, Tharmalingam'

_publ_section_title
;
 Transition-Metal-Free Stereospecific Oxidative Annulative Coupling of
 Indolines with Aziridines.
;
_journal_name_full 'The Journal of organic chemistry'
_journal_paper_doi 10.1021/acs.joc.0c00899
_journal_year 2020
_chemical_formula_sum 'C23 H20 N2 O2 S'
_chemical_formula_weight 388.47
_space_group_crystal_system monoclinic
_space_group_IT_number 7
_space_group_name_Hall 'P -2yac'
_space_group_name_H-M_alt 'P 1 n 1'
_atom_sites_solution_hydrogens geom
_audit_creation_method SHELXL-2014/7
_cell_angle_alpha 90
_cell_angle_beta 107.223(4)
_cell_angle_gamma 90
_cell_formula_units_Z 2
_cell_length_a 9.1129(11)
_cell_length_b 11.1539(14)
_cell_length_c 10.0597(12)
_cell_measurement_reflns_used 2790
_cell_measurement_temperature 296(2)
_cell_measurement_theta_max 17.67
_cell_measurement_theta_min 2.65
_cell_volume 976.7(2)
_computing_structure_refinement 'SHELXL-2014/7 (Sheldrick, 2014)'
_diffrn_ambient_temperature 296(2)
_diffrn_measured_fraction_theta_full 1.000
_diffrn_measured_fraction_theta_max 1.000
_diffrn_measurement_device_type 'Bruker APEX-II CCD'
_diffrn_measurement_method '\f and \w scans'
_diffrn_radiation_type MoK\a
_diffrn_radiation_wavelength 0.71073
_diffrn_reflns_av_R_equivalents 0.0842
_diffrn_reflns_av_unetI/netI 0.0555
_diffrn_reflns_Laue_measured_fraction_full 1.000
_diffrn_reflns_Laue_measured_fraction_max 1.000
_diffrn_reflns_limit_h_max 10
_diffrn_reflns_limit_h_min -10
_diffrn_reflns_limit_k_max 13
_diffrn_reflns_limit_k_min -13
_diffrn_reflns_limit_l_max 11
_diffrn_reflns_limit_l_min -11
_diffrn_reflns_number 30958
_diffrn_reflns_point_group_measured_fraction_full 1.000
_diffrn_reflns_point_group_measured_fraction_max 1.000
_diffrn_reflns_theta_full 24.998
_diffrn_reflns_theta_max 24.998
_diffrn_reflns_theta_min 1.826
_exptl_absorpt_coefficient_mu 0.187
_exptl_absorpt_correction_type none
_exptl_absorpt_process_details none
_exptl_crystal_colour yellow
_exptl_crystal_density_diffrn 1.321
_exptl_crystal_description Needle
_exptl_crystal_F_000 408
_exptl_crystal_size_max 0.32
_exptl_crystal_size_mid 0.27
_exptl_crystal_size_min 0.21
_refine_diff_density_max 0.134
_refine_diff_density_min -0.249
_refine_diff_density_rms 0.039
_refine_ls_abs_structure_details
;
 Flack x determined using 1124 quotients [(I+)-(I-)]/[(I+)+(I-)]
 (Parsons, Flack and Wagner, Acta Cryst. B69 (2013) 249-259).
;
_refine_ls_abs_structure_Flack 0.00(7)
_refine_ls_extinction_method none
_refine_ls_goodness_of_fit_ref 0.933
_refine_ls_hydrogen_treatment constr
_refine_ls_matrix_type full
_refine_ls_number_parameters 254
_refine_ls_number_reflns 3439
_refine_ls_number_restraints 2
_refine_ls_restrained_S_all 0.933
_refine_ls_R_factor_all 0.0657
_refine_ls_R_factor_gt 0.0487
_refine_ls_shift/su_max 0.000
_refine_ls_shift/su_mean 0.000
_refine_ls_structure_factor_coef Fsqd
_refine_ls_weighting_details 'w=1/[\s^2^(Fo^2^)+(0.1000P)^2^+0.0634P] where P=(Fo^2^+2Fc^2^)/3'
_refine_ls_weighting_scheme calc
_refine_ls_wR_factor_gt 0.1284
_refine_ls_wR_factor_ref 0.1451
_reflns_Friedel_coverage 0.992
_reflns_Friedel_fraction_full 1.000
_reflns_Friedel_fraction_max 1.000
_reflns_number_gt 2724
_reflns_number_total 3439
_reflns_threshold_expression 'I > 2\s(I)'
_cod_data_source_file jo0c00899_si_002.cif
_cod_data_source_block PK-N-9A_0m_a
_cod_original_sg_symbol_H-M 'P n'
_cod_database_code 4038470
_shelx_shelxl_version_number 2014/7
_shelx_space_group_comment
;
The symmetry employed for this shelxl refinement is uniquely defined
by the following loop, which should always be used as a source of
symmetry information in preference to the above space-group names.
They are only intended as comments.
;

loop_
_space_group_symop_operation_xyz
'x, y, z'
'x+1/2, -y, z+1/2'

loop_
_atom_site_label
_atom_site_type_symbol
_atom_site_fract_x
_atom_site_fract_y
_atom_site_fract_z
_atom_site_U_iso_or_equiv
_atom_site_adp_type
_atom_site_occupancy
_atom_site_site_symmetry_order
_atom_site_calc_flag
_atom_site_refinement_flags_posn
_atom_site_refinement_flags_adp
_atom_site_refinement_flags_occupancy
_atom_site_disorder_assembly
_atom_site_disorder_group
S1 S 0.22204(16) 0.88288(13) 0.62477(15) 0.0602(4) Uani 1 1 d . . . . .
O002 O 0.0638(5) 0.8779(4) 0.6194(5) 0.0786(14) Uani 1 1 d . . . . .
O003 O 0.3225(6) 0.9686(4) 0.7085(4) 0.0770(12) Uani 1 1 d . . . . .
N004 N 0.2917(5) 0.7503(4) 0.6830(5) 0.0543(11) Uani 1 1 d . . . . .
N005 N 0.4702(5) 0.6080(4) 0.7006(5) 0.0532(11) Uani 1 1 d . . . . .
C17 C 0.6244(7) 0.5832(5) 0.7445(6) 0.0541(13) Uani 1 1 d . . . . .
C18 C 0.3005(6) 0.4430(4) 0.7352(5) 0.0472(11) Uani 1 1 d . . . . .
C10 C 0.4509(6) 0.7272(5) 0.7210(5) 0.0487(12) Uani 1 1 d . . . . .
C12 C 0.7002(6) 0.6920(5) 0.7911(5) 0.0554(13) Uani 1 1 d . . . . .
C11 C 0.5878(6) 0.7842(5) 0.7754(5) 0.0572(13) Uani 1 1 d . . . . .
H11 H 0.6043 0.8650 0.7973 0.069 Uiso 1 1 calc R U . . .
C9 C 0.3288(6) 0.5408(5) 0.6423(5) 0.0545(13) Uani 1 1 d . . . . .
H9 H 0.3298 0.5057 0.5533 0.065 Uiso 1 1 calc R U . . .
C5 C 0.1125(6) 0.8546(5) 0.3460(6) 0.0558(13) Uani 1 1 d . . . . .
H5 H 0.0220 0.8289 0.3618 0.067 Uiso 1 1 calc R U . . .
C7 C 0.2329(7) 0.8920(4) 0.4542(6) 0.0511(12) Uani 1 1 d . . . . .
C19 C 0.3336(7) 0.4593(5) 0.8777(6) 0.0561(13) Uani 1 1 d . . . . .
H19 H 0.3798 0.5300 0.9185 0.067 Uiso 1 1 calc R U . . .
C2 C 0.2597(8) 0.8934(5) 0.1861(6) 0.0637(15) Uani 1 1 d . . . . .
C6 C 0.3675(6) 0.9326(5) 0.4311(6) 0.0573(13) Uani 1 1 d . . . . .
H6 H 0.4495 0.9577 0.5053 0.069 Uiso 1 1 calc R U . . .
C20 C 0.2332(7) 0.3375(5) 0.6776(7) 0.0640(15) Uani 1 1 d . . . . .
H20 H 0.2122 0.3250 0.5823 0.077 Uiso 1 1 calc R U . . .
C4 C 0.1255(8) 0.8550(6) 0.2121(6) 0.0673(17) Uani 1 1 d . . . . .
H4 H 0.0432 0.8293 0.1385 0.081 Uiso 1 1 calc R U . . .
C15 C 0.8617(9) 0.4797(8) 0.8002(7) 0.083(2) Uani 1 1 d . . . . .
H15 H 0.9183 0.4096 0.8053 0.100 Uiso 1 1 calc R U . . .
C23 C 0.2273(8) 0.2669(6) 0.8977(9) 0.081(2) Uani 1 1 d . . . . .
H23 H 0.2007 0.2082 0.9520 0.097 Uiso 1 1 calc R U . . .
C8 C 0.2083(7) 0.6413(5) 0.6149(8) 0.0665(15) Uani 1 1 d . . . . .
H8A H 0.1640 0.6543 0.5157 0.080 Uiso 1 1 calc R U . . .
H8B H 0.1265 0.6210 0.6545 0.080 Uiso 1 1 calc R U . . .
C21 C 0.1963(8) 0.2500(6) 0.7586(9) 0.082(2) Uani 1 1 d . . . . .
H21 H 0.1502 0.1793 0.7180 0.098 Uiso 1 1 calc R U . . .
C16 C 0.7029(8) 0.4753(6) 0.7479(7) 0.0714(17) Uani 1 1 d . . . . .
H16 H 0.6513 0.4040 0.7167 0.086 Uiso 1 1 calc R U . . .
C22 C 0.2984(8) 0.3710(6) 0.9590(7) 0.0705(19) Uani 1 1 d . . . . .
H22 H 0.3222 0.3813 1.0548 0.085 Uiso 1 1 calc R U . . .
C3 C 0.3785(7) 0.9352(6) 0.2969(6) 0.0649(15) Uani 1 1 d . . . . .
H3 H 0.4669 0.9655 0.2809 0.078 Uiso 1 1 calc R U . . .
C13 C 0.8611(7) 0.6913(7) 0.8407(6) 0.0708(17) Uani 1 1 d . . . . .
H13 H 0.9150 0.7619 0.8705 0.085 Uiso 1 1 calc R U . . .
C14 C 0.9370(8) 0.5862(9) 0.8447(7) 0.084(2) Uani 1 1 d . . . . .
H14 H 1.0436 0.5859 0.8787 0.101 Uiso 1 1 calc R U . . .
C1 C 0.2769(10) 0.8923(7) 0.0420(7) 0.089(2) Uani 1 1 d . . . . .
H1A H 0.3368 0.9603 0.0307 0.134 Uiso 1 1 calc R U . . .
H1B H 0.1773 0.8961 -0.0254 0.134 Uiso 1 1 calc R U . . .
H1C H 0.3277 0.8199 0.0287 0.134 Uiso 1 1 calc R U . . .

loop_
_atom_site_aniso_label
_atom_site_aniso_U_11
_atom_site_aniso_U_22
_atom_site_aniso_U_33
_atom_site_aniso_U_23
_atom_site_aniso_U_13
_atom_site_aniso_U_12
S1 0.0588(9) 0.0630(8) 0.0614(8) -0.0021(7) 0.0218(6) 0.0159(7)
O002 0.061(3) 0.102(4) 0.082(3) 0.008(2) 0.036(2) 0.028(2)
O003 0.093(3) 0.062(2) 0.073(3) -0.020(2) 0.021(2) 0.008(2)
N004 0.044(3) 0.065(3) 0.052(2) 0.0062(19) 0.0120(19) 0.007(2)
N005 0.045(3) 0.053(3) 0.062(3) 0.008(2) 0.016(2) -0.002(2)
C17 0.049(3) 0.064(3) 0.056(3) 0.007(3) 0.026(2) 0.007(3)
C18 0.045(3) 0.046(3) 0.053(3) -0.003(2) 0.019(2) -0.001(2)
C10 0.045(3) 0.055(3) 0.046(3) -0.001(2) 0.013(2) 0.003(2)
C12 0.045(3) 0.074(4) 0.047(3) 0.004(3) 0.014(2) -0.005(3)
C11 0.051(3) 0.064(3) 0.055(3) -0.006(3) 0.014(2) -0.004(3)
C9 0.055(3) 0.059(3) 0.049(3) 0.003(2) 0.014(2) -0.006(3)
C5 0.043(3) 0.058(3) 0.064(3) 0.013(3) 0.011(3) 0.004(2)
C7 0.056(3) 0.041(3) 0.058(3) 0.005(2) 0.020(3) 0.007(2)
C19 0.058(3) 0.059(3) 0.052(3) 0.002(2) 0.017(2) 0.000(3)
C2 0.069(4) 0.060(3) 0.060(3) 0.006(3) 0.016(3) 0.006(3)
C6 0.053(3) 0.055(3) 0.061(3) -0.004(3) 0.013(3) 0.001(3)
C20 0.061(4) 0.064(3) 0.072(4) -0.016(3) 0.027(3) -0.008(3)
C4 0.060(4) 0.073(4) 0.061(4) 0.010(3) 0.005(3) -0.009(3)
C15 0.072(5) 0.112(6) 0.074(4) 0.028(4) 0.036(4) 0.046(5)
C23 0.073(4) 0.068(4) 0.114(6) 0.037(4) 0.044(4) 0.008(4)
C8 0.045(3) 0.065(4) 0.080(4) 0.021(3) 0.004(3) -0.002(3)
C21 0.080(5) 0.056(4) 0.123(6) 0.000(4) 0.050(4) -0.008(3)
C16 0.076(4) 0.068(4) 0.075(4) 0.014(3) 0.030(3) 0.011(3)
C22 0.054(4) 0.104(6) 0.057(3) 0.021(3) 0.021(3) 0.009(4)
C3 0.057(4) 0.066(4) 0.072(4) 0.003(3) 0.019(3) -0.006(3)
C13 0.049(4) 0.102(5) 0.060(3) 0.005(3) 0.012(3) -0.005(3)
C14 0.051(4) 0.136(7) 0.066(4) 0.015(4) 0.017(3) 0.008(4)
C1 0.098(6) 0.110(6) 0.059(4) 0.005(4) 0.023(4) -0.007(4)

loop_
_atom_type_symbol
_atom_type_description
_atom_type_scat_dispersion_real
_atom_type_scat_dispersion_imag
_atom_type_scat_source
C C 0.0033 0.0016 'International Tables Vol C Tables 4.2.6.8 and 6.1.1.4'
H H 0.0000 0.0000 'International Tables Vol C Tables 4.2.6.8 and 6.1.1.4'
N N 0.0061 0.0033 'International Tables Vol C Tables 4.2.6.8 and 6.1.1.4'
O O 0.0106 0.0060 'International Tables Vol C Tables 4.2.6.8 and 6.1.1.4'
S S 0.1246 0.1234 'International Tables Vol C Tables 4.2.6.8 and 6.1.1.4'

loop_
_geom_angle_atom_site_label_1
_geom_angle_atom_site_label_2
_geom_angle_atom_site_label_3
_geom_angle
_geom_angle_site_symmetry_1
_geom_angle_site_symmetry_3
_geom_angle_publ_flag
O003 S1 O002 121.1(3) . . ?
O003 S1 N004 106.4(3) . . ?
O002 S1 N004 104.9(3) . . ?
O003 S1 C7 109.2(3) . . ?
O002 S1 C7 108.4(3) . . ?
N004 S1 C7 105.8(2) . . ?
C10 N004 C8 108.7(4) . . ?
C10 N004 S1 121.2(4) . . ?
C8 N004 S1 118.6(3) . . ?
C10 N005 C17 108.2(4) . . ?
C10 N005 C9 115.1(4) . . ?
C17 N005 C9 136.6(4) . . ?
N005 C17 C16 130.6(6) . . ?
N005 C17 C12 106.8(5) . . ?
C16 C17 C12 122.6(5) . . ?
C20 C18 C19 118.8(5) . . ?
C20 C18 C9 119.7(5) . . ?
C19 C18 C9 121.4(5) . . ?
C11 C10 N005 111.8(5) . . ?
C11 C10 N004 140.4(5) . . ?
N005 C10 N004 107.7(5) . . ?
C13 C12 C17 118.2(5) . . ?
C13 C12 C11 133.2(6) . . ?
C17 C12 C11 108.6(5) . . ?
C10 C11 C12 104.5(5) . . ?
C10 C11 H11 127.7 . . ?
C12 C11 H11 127.7 . . ?
N005 C9 C18 114.6(4) . . ?
N005 C9 C8 101.4(4) . . ?
C18 C9 C8 113.3(4) . . ?
N005 C9 H9 109.1 . . ?
C18 C9 H9 109.1 . . ?
C8 C9 H9 109.1 . . ?
C7 C5 C4 119.6(5) . . ?
C7 C5 H5 120.2 . . ?
C4 C5 H5 120.2 . . ?
C5 C7 C6 120.5(5) . . ?
C5 C7 S1 119.9(4) . . ?
C6 C7 S1 119.5(4) . . ?
C22 C19 C18 120.2(6) . . ?
C22 C19 H19 119.9 . . ?
C18 C19 H19 119.9 . . ?
C3 C2 C4 118.2(6) . . ?
C3 C2 C1 119.9(6) . . ?
C4 C2 C1 121.8(6) . . ?
C3 C6 C7 119.5(5) . . ?
C3 C6 H6 120.2 . . ?
C7 C6 H6 120.2 . . ?
C18 C20 C21 121.0(6) . . ?
C18 C20 H20 119.5 . . ?
C21 C20 H20 119.5 . . ?
C5 C4 C2 121.1(6) . . ?
C5 C4 H4 119.4 . . ?
C2 C4 H4 119.4 . . ?
C14 C15 C16 121.1(6) . . ?
C14 C15 H15 119.5 . . ?
C16 C15 H15 119.5 . . ?
C21 C23 C22 120.3(6) . . ?
C21 C23 H23 119.9 . . ?
C22 C23 H23 119.9 . . ?
N004 C8 C9 105.8(4) . . ?
N004 C8 H8A 110.6 . . ?
C9 C8 H8A 110.6 . . ?
N004 C8 H8B 110.6 . . ?
C9 C8 H8B 110.6 . . ?
H8A C8 H8B 108.7 . . ?
C23 C21 C20 120.0(6) . . ?
C23 C21 H21 120.0 . . ?
C20 C21 H21 120.0 . . ?
C15 C16 C17 116.7(7) . . ?
C15 C16 H16 121.7 . . ?
C17 C16 H16 121.6 . . ?
C19 C22 C23 119.7(6) . . ?
C19 C22 H22 120.1 . . ?
C23 C22 H22 120.1 . . ?
C6 C3 C2 120.9(6) . . ?
C6 C3 H3 119.6 . . ?
C2 C3 H3 119.6 . . ?
C14 C13 C12 119.1(7) . . ?
C14 C13 H13 120.5 . . ?
C12 C13 H13 120.5 . . ?
C13 C14 C15 122.4(6) . . ?
C13 C14 H14 118.8 . . ?
C15 C14 H14 118.8 . . ?
C2 C1 H1A 109.5 . . ?
C2 C1 H1B 109.5 . . ?
H1A C1 H1B 109.5 . . ?
C2 C1 H1C 109.5 . . ?
H1A C1 H1C 109.5 . . ?
H1B C1 H1C 109.5 . . ?

loop_
_geom_bond_atom_site_label_1
_geom_bond_atom_site_label_2
_geom_bond_distance
_geom_bond_site_symmetry_2
_geom_bond_publ_flag
S1 O003 1.416(5) . ?
S1 O002 1.428(5) . ?
S1 N004 1.647(5) . ?
S1 C7 1.751(5) . ?
N004 C10 1.410(7) . ?
N004 C8 1.489(7) . ?
N005 C10 1.365(6) . ?
N005 C17 1.371(7) . ?
N005 C9 1.455(7) . ?
C17 C16 1.395(8) . ?
C17 C12 1.406(8) . ?
C18 C20 1.374(8) . ?
C18 C19 1.386(7) . ?
C18 C9 1.508(7) . ?
C10 C11 1.362(8) . ?
C12 C13 1.402(8) . ?
C12 C11 1.426(8) . ?
C11 H11 0.9300 . ?
C9 C8 1.535(8) . ?
C9 H9 0.9800 . ?
C5 C7 1.363(8) . ?
C5 C4 1.386(9) . ?
C5 H5 0.9300 . ?
C7 C6 1.390(8) . ?
C19 C22 1.378(8) . ?
C19 H19 0.9300 . ?
C2 C3 1.385(9) . ?
C2 C4 1.392(9) . ?
C2 C1 1.503(9) . ?
C6 C3 1.383(8) . ?
C6 H6 0.9300 . ?
C20 C21 1.376(9) . ?
C20 H20 0.9300 . ?
C4 H4 0.9300 . ?
C15 C14 1.379(11) . ?
C15 C16 1.386(11) . ?
C15 H15 0.9300 . ?
C23 C21 1.355(10) . ?
C23 C22 1.382(10) . ?
C23 H23 0.9300 . ?
C8 H8A 0.9700 . ?
C8 H8B 0.9700 . ?
C21 H21 0.9300 . ?
C16 H16 0.9300 . ?
C22 H22 0.9300 . ?
C3 H3 0.9300 . ?
C13 C14 1.356(11) . ?
C13 H13 0.9300 . ?
C14 H14 0.9300 . ?
C1 H1A 0.9600 . ?
C1 H1B 0.9600 . ?
C1 H1C 0.9600 . ?
